data_7034205
loop_
_publ_author_name
'Huang, Fu-Ping'
'Yang, Cheng'
'Li, Hai-Ye'
'Yao, Peng-Fei'
'Qin, Xiao-Huan'
'Yan, Shi-Ping'
'Kurmoo, Mohamedally'

_publ_section_title
;
 Solvent effects on the structures and magnetic properties of two doubly
 interpenetrated metal-organic frameworks.
;
_journal_issue 14
_journal_name_full 'Dalton transactions (Cambridge, England : 2003)'
_journal_page_first 6593
_journal_page_last 6599
_journal_paper_doi 10.1039/c4dt04006f
_journal_volume 44
_journal_year 2015
_chemical_formula_sum 'C41 H32 Co2 N10 O10'
_chemical_formula_weight 942.63
_chemical_name_systematic
; 
 ? 
;
_space_group_IT_number 14
_symmetry_cell_setting monoclinic
_symmetry_space_group_name_Hall '-P 2yn'
_symmetry_space_group_name_H-M 'P 1 21/n 1'
_atom_sites_solution_hydrogens geom
_atom_sites_solution_primary direct
_atom_sites_solution_secondary difmap
_audit_creation_method SHELXL-97
_audit_update_record
;
2015-02-25 deposited with the CCDC.
2015-02-25 downloaded from the CCDC.
;
_cell_angle_alpha 90.00
_cell_angle_beta 90.54(3)
_cell_angle_gamma 90.00
_cell_formula_units_Z 4
_cell_length_a 17.497(4)
_cell_length_b 10.171(2)
_cell_length_c 23.344(5)
_cell_measurement_reflns_used 663
_cell_measurement_temperature 293(2)
_cell_measurement_theta_max 25.00
_cell_measurement_theta_min 1.5
_cell_volume 4154.2(15)
_computing_cell_refinement 'Bruker SMART (Bruker, 1998)'
_computing_data_collection 'Bruker SMART (Bruker, 1998)'
_computing_data_reduction 'Bruker SAINT (Bruker, 1998)'
_computing_molecular_graphics 'Bruker SHELXTL (Bruker, 1997)'
_computing_publication_material 'Bruker SHELXTL (Bruker, 1997)'
_computing_structure_refinement 'SHELXL-97 (Sheldrick, 1997)'
_computing_structure_solution 'SHELXS-97 (Sheldrick, 1990)'
_diffrn_ambient_temperature 293(2)
_diffrn_measured_fraction_theta_full 0.996
_diffrn_measured_fraction_theta_max 0.996
_diffrn_measurement_device_type 'CCD area detector'
_diffrn_measurement_method 'phi and omega scans'
_diffrn_radiation_monochromator graphite
_diffrn_radiation_source 'fine-focus sealed tube'
_diffrn_radiation_type MoK\a
_diffrn_radiation_wavelength 0.71073
_diffrn_reflns_av_R_equivalents 0.0525
_diffrn_reflns_av_unetI/netI 0.0529
_diffrn_reflns_limit_h_max 21
_diffrn_reflns_limit_h_min -13
_diffrn_reflns_limit_k_max 12
_diffrn_reflns_limit_k_min -12
_diffrn_reflns_limit_l_max 27
_diffrn_reflns_limit_l_min -28
_diffrn_reflns_number 23652
_diffrn_reflns_theta_full 25.25
_diffrn_reflns_theta_max 25.25
_diffrn_reflns_theta_min 3.19
_exptl_absorpt_coefficient_mu 0.870
_exptl_absorpt_correction_T_max 0.859
_exptl_absorpt_correction_T_min 0.789
_exptl_absorpt_correction_type multi-scan
_exptl_absorpt_process_details sadabs
_exptl_crystal_colour purple
_exptl_crystal_density_diffrn 1.507
_exptl_crystal_density_method 'not measured'
_exptl_crystal_description block
_exptl_crystal_F_000 1928
_exptl_crystal_size_max 0.40
_exptl_crystal_size_mid 0.20
_exptl_crystal_size_min 0.12
_refine_diff_density_max 0.621
_refine_diff_density_min -0.342
_refine_diff_density_rms 0.066
_refine_ls_extinction_method none
_refine_ls_goodness_of_fit_ref 0.990
_refine_ls_hydrogen_treatment constr
_refine_ls_matrix_type full
_refine_ls_number_parameters 568
_refine_ls_number_reflns 7490
_refine_ls_number_restraints 20
_refine_ls_restrained_S_all 1.022
_refine_ls_R_factor_all 0.0868
_refine_ls_R_factor_gt 0.0587
_refine_ls_shift/su_max 0.001
_refine_ls_shift/su_mean 0.000
_refine_ls_structure_factor_coef Fsqd
_refine_ls_weighting_details 'calc w=1/[\s^2^(Fo^2^)+(0.0350P)^2^+11.0000P] where P=(Fo^2^+2Fc^2^)/3'
_refine_ls_weighting_scheme calc
_refine_ls_wR_factor_gt 0.1097
_refine_ls_wR_factor_ref 0.1199
_reflns_number_gt 5632
_reflns_number_total 7490
_reflns_threshold_expression >2sigma(I)
_cod_data_source_file c4dt04006f2.cif
_cod_data_source_block aa
_cod_depositor_comments 'Adding full bibliography for 7034205--7034206.cif.'
_cod_original_cell_volume 4154.2(14)
_cod_original_sg_symbol_H-M p21/n
_cod_database_code 7034205

loop_
_symmetry_equiv_pos_as_xyz
'x, y, z'
'-x+1/2, y+1/2, -z+1/2'
'-x, -y, -z'
'x-1/2, -y-1/2, z-1/2'

loop_
_atom_site_label
_atom_site_type_symbol
_atom_site_fract_x
_atom_site_fract_y
_atom_site_fract_z
_atom_site_U_iso_or_equiv
_atom_site_adp_type
_atom_site_occupancy
_atom_site_symmetry_multiplicity
_atom_site_calc_flag
_atom_site_refinement_flags
Co1 Co 0.52251(3) 0.76708(5) 0.13453(2) 0.02048(14) Uani 1 1 d .
Co2 Co 0.38478(3) 0.73637(5) 0.26946(2) 0.02196(15) Uani 1 1 d .
C1 C 0.4262(2) 0.9712(4) 0.20670(17) 0.0233(9) Uani 1 1 d .
C2 C 0.4403(2) 1.1163(4) 0.20632(16) 0.0241(9) Uani 1 1 d .
C3 C 0.4837(2) 1.1723(4) 0.16333(18) 0.0288(10) Uani 1 1 d .
H3A H 0.5038 1.1198 0.1345 0.035 Uiso 1 1 calc R
C4 C 0.4972(2) 1.3063(4) 0.16333(17) 0.0282(10) Uani 1 1 d .
H4A H 0.5259 1.3439 0.1343 0.034 Uiso 1 1 calc R
C5 C 0.4679(2) 1.3853(4) 0.20666(16) 0.0237(9) Uani 1 1 d .
C6 C 0.4258(2) 1.3286(4) 0.24969(17) 0.0279(10) Uani 1 1 d .
H6A H 0.4069 1.3805 0.2791 0.033 Uiso 1 1 calc R
C7 C 0.4115(2) 1.1949(4) 0.24932(17) 0.0275(10) Uani 1 1 d .
H7A H 0.3823 1.1576 0.2782 0.033 Uiso 1 1 calc R
C8 C 0.4783(2) 1.5314(4) 0.20441(17) 0.0224(9) Uani 1 1 d .
C9 C 0.3179(3) 0.6115(5) 0.36487(19) 0.0373(11) Uani 1 1 d .
C10 C 0.2633(3) 0.6199(4) 0.41428(18) 0.0315(10) Uani 1 1 d .
C11 C 0.1955(3) 0.6870(5) 0.40862(18) 0.0378(11) Uani 1 1 d .
H11A H 0.1816 0.7222 0.3733 0.045 Uiso 1 1 calc R
C12 C 0.1479(3) 0.7024(5) 0.45482(19) 0.0376(11) Uani 1 1 d .
H12A H 0.1024 0.7492 0.4508 0.045 Uiso 1 1 calc R
C13 C 0.1680(2) 0.6479(4) 0.50745(17) 0.0282(10) Uani 1 1 d .
C14 C 0.2346(3) 0.5791(5) 0.51297(18) 0.0382(11) Uani 1 1 d .
H14A H 0.2477 0.5406 0.5479 0.046 Uiso 1 1 calc R
C15 C 0.2825(3) 0.5666(5) 0.4667(2) 0.0423(12) Uani 1 1 d .
H15A H 0.3285 0.5216 0.4710 0.051 Uiso 1 1 calc R
C16 C 0.1164(2) 0.6694(4) 0.55675(17) 0.0276(10) Uani 1 1 d .
C17 C 0.6229(3) 0.9238(4) 0.2138(2) 0.0426(12) Uani 1 1 d .
H17A H 0.6047 0.9910 0.1904 0.051 Uiso 1 1 calc R
C18 C 0.6673(3) 0.9568(5) 0.2607(2) 0.0473(13) Uani 1 1 d .
H18A H 0.6773 1.0446 0.2690 0.057 Uiso 1 1 calc R
C19 C 0.6969(3) 0.8588(4) 0.29507(19) 0.0354(11) Uani 1 1 d .
C20 C 0.6804(3) 0.7311(4) 0.28047(19) 0.0380(11) Uani 1 1 d .
H20A H 0.6998 0.6620 0.3022 0.046 Uiso 1 1 calc R
C21 C 0.6350(3) 0.7064(4) 0.23352(18) 0.0345(11) Uani 1 1 d .
H21A H 0.6246 0.6193 0.2242 0.041 Uiso 1 1 calc R
C22 C 0.7440(3) 0.8922(4) 0.34537(18) 0.0348(11) Uani 1 1 d .
C23 C 0.8108(2) 0.8800(4) 0.41960(18) 0.0305(10) Uani 1 1 d .
C24 C 0.8549(2) 0.8400(4) 0.47019(18) 0.0300(10) Uani 1 1 d .
C25 C 0.8787(3) 0.9322(5) 0.5091(2) 0.0603(17) Uani 1 1 d .
H25A H 0.8657 1.0201 0.5041 0.072 Uiso 1 1 calc R
C26 C 0.9220(3) 0.8946(5) 0.5557(2) 0.0564(16) Uani 1 1 d .
H26A H 0.9386 0.9596 0.5809 0.068 Uiso 1 1 calc R
C27 C 0.9158(3) 0.6828(4) 0.5300(2) 0.0441(13) Uani 1 1 d .
H27A H 0.9268 0.5949 0.5373 0.053 Uiso 1 1 calc R
C28 C 0.8737(3) 0.7127(4) 0.4814(2) 0.0470(14) Uani 1 1 d .
H28A H 0.8582 0.6462 0.4564 0.056 Uiso 1 1 calc R
C29 C 0.2800(3) 0.7740(4) 0.16107(19) 0.0376(11) Uani 1 1 d .
H29A H 0.2914 0.8624 0.1670 0.045 Uiso 1 1 calc R
C30 C 0.2376(3) 0.7411(4) 0.11374(19) 0.0375(11) Uani 1 1 d .
H30A H 0.2206 0.8059 0.0886 0.045 Uiso 1 1 calc R
C31 C 0.2202(2) 0.6114(4) 0.10373(18) 0.0300(10) Uani 1 1 d .
C32 C 0.2440(2) 0.5197(4) 0.14377(18) 0.0320(10) Uani 1 1 d .
H32A H 0.2318 0.4312 0.1393 0.038 Uiso 1 1 calc R
C33 C 0.2859(2) 0.5615(4) 0.19031(18) 0.0320(10) Uani 1 1 d .
H33A H 0.3011 0.4990 0.2171 0.038 Uiso 1 1 calc R
C34 C 0.1777(3) 0.5703(4) 0.05168(18) 0.0332(11) Uani 1 1 d .
C35 C 0.1100(3) 0.5798(4) -0.02292(19) 0.0351(11) Uani 1 1 d .
C36 C 0.0608(3) 0.6216(4) -0.07093(18) 0.0331(10) Uani 1 1 d .
C37 C 0.0589(3) 0.7512(5) -0.0887(2) 0.0472(13) Uani 1 1 d .
H37A H 0.0891 0.8139 -0.0703 0.057 Uiso 1 1 calc R
C38 C 0.0121(3) 0.7866(4) -0.1336(2) 0.0416(12) Uani 1 1 d .
H38A H 0.0124 0.8740 -0.1454 0.050 Uiso 1 1 calc R
C39 C -0.0322(3) 0.5796(4) -0.1433(2) 0.0426(12) Uani 1 1 d .
H39A H -0.0640 0.5192 -0.1616 0.051 Uiso 1 1 calc R
C40 C 0.0138(3) 0.5356(4) -0.0990(2) 0.0467(13) Uani 1 1 d .
H40A H 0.0128 0.4475 -0.0883 0.056 Uiso 1 1 calc R
H3 H 0.8286 1.0751 0.4162 0.056 Uiso 1 1 d R
H8 H 0.1288 0.3845 -0.0354 0.056 Uiso 1 1 d R
H10A H 0.0775 0.8047 0.0512 0.163 Uiso 1 1 d R
H10B H 0.0774 0.9170 0.0869 0.163 Uiso 1 1 d R
C41 C 0.8758(7) 0.7940(12) 0.1341(5) 0.183(5) Uani 1 1 d DU
H41C H 0.8210 0.7939 0.1329 0.220 Uiso 1 1 calc R
H41D H 0.8938 0.8788 0.1463 0.220 Uiso 1 1 calc R
H41E H 0.8935 0.7282 0.1606 0.220 Uiso 1 1 calc R
N1 N 0.6049(2) 0.8000(3) 0.20053(14) 0.0300(8) Uani 1 1 d .
N2 N 0.7621(2) 1.0165(4) 0.35580(16) 0.0432(10) Uani 1 1 d .
N3 N 0.8048(2) 1.0056(4) 0.40384(15) 0.0389(10) Uani 1 1 d .
N4 N 0.7725(2) 0.8043(4) 0.38326(15) 0.0379(10) Uani 1 1 d .
N5 N 0.94158(19) 0.7717(3) 0.56672(14) 0.0286(8) Uani 1 1 d .
N6 N 0.30632(19) 0.6864(3) 0.19950(14) 0.0274(8) Uani 1 1 d .
N7 N 0.1384(2) 0.6558(4) 0.01765(15) 0.0354(9) Uani 1 1 d .
N8 N 0.1310(2) 0.4556(4) -0.01345(17) 0.0462(11) Uani 1 1 d .
N9 N 0.1752(2) 0.4476(4) 0.03432(17) 0.0487(11) Uani 1 1 d .
N10 N -0.0335(2) 0.7036(3) -0.16127(15) 0.0307(8) Uani 1 1 d .
O1 O 0.45423(17) 0.9028(3) 0.16786(13) 0.0357(7) Uani 1 1 d .
O2 O 0.38661(17) 0.9256(3) 0.24658(12) 0.0315(7) Uani 1 1 d .
O3 O 0.50845(17) 1.5779(3) 0.16050(11) 0.0296(7) Uani 1 1 d .
O4 O 0.45595(16) 1.5972(3) 0.24633(12) 0.0297(7) Uani 1 1 d .
O5 O 0.30596(18) 0.6941(3) 0.32496(13) 0.0440(8) Uani 1 1 d .
O6 O 0.3691(2) 0.5285(4) 0.36536(16) 0.0609(11) Uani 1 1 d .
O7 O 0.10480(17) 0.7874(3) 0.57268(12) 0.0322(7) Uani 1 1 d .
O8 O 0.08317(18) 0.5781(3) 0.58114(12) 0.0382(8) Uani 1 1 d .
O9 O 0.9045(3) 0.7657(4) 0.0783(2) 0.0991(16) Uani 1 1 d DU
H9C H 0.9282 0.8295 0.0664 0.119 Uiso 1 1 calc R
O10 O 0.0439(4) 0.8670(7) 0.0677(3) 0.162(3) Uani 1 1 d U

loop_
_atom_site_aniso_label
_atom_site_aniso_U_11
_atom_site_aniso_U_22
_atom_site_aniso_U_33
_atom_site_aniso_U_23
_atom_site_aniso_U_13
_atom_site_aniso_U_12
Co1 0.0267(3) 0.0174(3) 0.0173(3) -0.0005(2) -0.0016(2) -0.0025(2)
Co2 0.0285(3) 0.0177(3) 0.0197(3) 0.0007(2) 0.0012(2) -0.0021(2)
C1 0.024(2) 0.020(2) 0.026(2) -0.0022(17) -0.0092(18) -0.0014(17)
C2 0.030(2) 0.0177(19) 0.024(2) 0.0009(17) -0.0034(18) -0.0014(17)
C3 0.034(3) 0.026(2) 0.027(2) -0.0017(18) 0.0050(19) 0.0016(19)
C4 0.037(3) 0.022(2) 0.026(2) 0.0028(17) 0.0112(19) -0.0033(18)
C5 0.030(2) 0.0182(19) 0.022(2) 0.0011(16) -0.0017(18) -0.0022(17)
C6 0.039(3) 0.020(2) 0.025(2) -0.0020(17) 0.0091(19) 0.0016(19)
C7 0.039(3) 0.018(2) 0.025(2) 0.0041(17) 0.0096(19) -0.0003(18)
C8 0.023(2) 0.019(2) 0.025(2) -0.0002(17) -0.0094(17) -0.0007(16)
C9 0.042(3) 0.037(3) 0.033(3) -0.002(2) 0.012(2) -0.013(2)
C10 0.037(3) 0.030(2) 0.028(2) -0.0056(19) 0.005(2) -0.007(2)
C11 0.046(3) 0.047(3) 0.020(2) 0.003(2) -0.001(2) -0.006(2)
C12 0.035(3) 0.046(3) 0.032(3) 0.000(2) 0.005(2) 0.006(2)
C13 0.036(3) 0.023(2) 0.026(2) -0.0031(18) 0.0048(19) -0.0011(19)
C14 0.048(3) 0.045(3) 0.022(2) 0.008(2) 0.007(2) 0.009(2)
C15 0.039(3) 0.047(3) 0.041(3) 0.005(2) 0.004(2) 0.010(2)
C16 0.030(3) 0.032(2) 0.021(2) -0.0029(18) -0.0014(18) -0.0009(19)
C17 0.058(3) 0.033(3) 0.036(3) 0.006(2) -0.024(2) -0.009(2)
C18 0.066(4) 0.029(2) 0.047(3) -0.003(2) -0.025(3) -0.010(2)
C19 0.036(3) 0.038(3) 0.032(2) -0.001(2) -0.010(2) -0.001(2)
C20 0.049(3) 0.031(2) 0.033(3) 0.005(2) -0.015(2) 0.001(2)
C21 0.040(3) 0.029(2) 0.034(3) -0.001(2) -0.012(2) -0.003(2)
C22 0.041(3) 0.033(2) 0.030(2) 0.002(2) -0.012(2) -0.009(2)
C23 0.034(3) 0.028(2) 0.029(2) 0.0011(19) -0.0110(19) -0.0058(19)
C24 0.035(3) 0.028(2) 0.027(2) -0.0035(18) -0.0112(19) -0.0018(19)
C25 0.100(5) 0.025(3) 0.054(3) 0.000(2) -0.044(3) 0.008(3)
C26 0.096(5) 0.026(3) 0.047(3) 0.000(2) -0.045(3) 0.002(3)
C27 0.063(4) 0.021(2) 0.048(3) 0.002(2) -0.027(3) -0.003(2)
C28 0.071(4) 0.026(2) 0.044(3) -0.007(2) -0.026(3) -0.005(2)
C29 0.046(3) 0.026(2) 0.040(3) 0.001(2) -0.012(2) -0.007(2)
C30 0.046(3) 0.028(2) 0.038(3) 0.006(2) -0.021(2) -0.003(2)
C31 0.029(3) 0.033(2) 0.028(2) -0.0020(19) -0.0092(19) 0.0003(19)
C32 0.035(3) 0.026(2) 0.034(2) 0.0021(19) -0.011(2) -0.0045(19)
C33 0.039(3) 0.026(2) 0.031(2) 0.0061(19) -0.009(2) -0.003(2)
C34 0.037(3) 0.031(2) 0.032(2) 0.004(2) -0.013(2) 0.001(2)
C35 0.035(3) 0.037(3) 0.033(3) -0.001(2) -0.014(2) -0.002(2)
C36 0.035(3) 0.038(3) 0.026(2) -0.001(2) -0.0101(19) 0.000(2)
C37 0.058(3) 0.038(3) 0.045(3) -0.002(2) -0.024(2) -0.008(2)
C38 0.052(3) 0.030(2) 0.043(3) 0.006(2) -0.017(2) -0.003(2)
C39 0.054(3) 0.031(2) 0.042(3) 0.007(2) -0.023(2) -0.012(2)
C40 0.063(4) 0.031(3) 0.046(3) 0.010(2) -0.028(3) -0.010(2)
C41 0.214(9) 0.171(8) 0.166(7) -0.017(7) -0.002(7) -0.025(7)
N1 0.038(2) 0.0276(19) 0.0243(19) 0.0000(15) -0.0097(16) -0.0059(16)
N2 0.055(3) 0.039(2) 0.035(2) 0.0086(18) -0.0259(19) -0.011(2)
N3 0.052(3) 0.033(2) 0.032(2) 0.0024(17) -0.0229(18) -0.0094(18)
N4 0.047(3) 0.033(2) 0.033(2) 0.0023(17) -0.0189(18) -0.0102(18)
N5 0.034(2) 0.0241(18) 0.0271(19) 0.0034(15) -0.0070(15) -0.0006(16)
N6 0.031(2) 0.0275(19) 0.0238(19) 0.0029(15) -0.0034(15) -0.0031(15)
N7 0.039(2) 0.035(2) 0.032(2) 0.0025(17) -0.0117(17) -0.0009(17)
N8 0.061(3) 0.034(2) 0.042(2) -0.0090(18) -0.030(2) 0.004(2)
N9 0.065(3) 0.037(2) 0.044(2) -0.0026(19) -0.032(2) 0.003(2)
N10 0.032(2) 0.030(2) 0.029(2) 0.0028(16) -0.0067(16) -0.0001(16)
O1 0.0396(19) 0.0221(15) 0.0454(19) -0.0104(14) 0.0035(15) 0.0016(13)
O2 0.049(2) 0.0205(14) 0.0245(16) 0.0045(12) -0.0038(14) -0.0092(13)
O3 0.046(2) 0.0213(14) 0.0218(15) 0.0049(12) -0.0040(13) -0.0084(13)
O4 0.0393(19) 0.0195(14) 0.0302(16) -0.0048(12) -0.0010(13) 0.0032(13)
O5 0.042(2) 0.064(2) 0.0258(17) 0.0049(16) 0.0080(14) -0.0087(16)
O6 0.071(3) 0.049(2) 0.063(2) 0.0029(19) 0.039(2) 0.011(2)
O7 0.0400(19) 0.0254(16) 0.0313(17) -0.0069(13) 0.0041(13) -0.0061(13)
O8 0.049(2) 0.0326(17) 0.0327(17) -0.0018(14) 0.0150(15) -0.0037(15)
O9 0.112(4) 0.066(3) 0.119(4) -0.018(3) -0.031(3) -0.010(3)
O10 0.117(5) 0.161(5) 0.210(6) -0.105(5) 0.029(4) -0.040(4)

loop_
_atom_type_symbol
_atom_type_description
_atom_type_scat_dispersion_real
_atom_type_scat_dispersion_imag
_atom_type_scat_source
C C 0.0033 0.0016 'International Tables Vol C Tables 4.2.6.8 and 6.1.1.4'
H H 0.0000 0.0000 'International Tables Vol C Tables 4.2.6.8 and 6.1.1.4'
N N 0.0061 0.0033 'International Tables Vol C Tables 4.2.6.8 and 6.1.1.4'
O O 0.0106 0.0060 'International Tables Vol C Tables 4.2.6.8 and 6.1.1.4'
Co Co 0.3494 0.9721 'International Tables Vol C Tables 4.2.6.8 and 6.1.1.4'

loop_
_geom_angle_atom_site_label_1
_geom_angle_atom_site_label_2
_geom_angle_atom_site_label_3
_geom_angle
_geom_angle_site_symmetry_1
_geom_angle_site_symmetry_3
_geom_angle_publ_flag
O1 Co1 O3 117.74(12) . 1_545 y
O1 Co1 O7 149.47(12) . 4_675 y
O3 Co1 O7 92.31(11) 1_545 4_675 y
O1 Co1 N1 90.73(13) . . y
O3 Co1 N1 90.92(12) 1_545 . y
O7 Co1 N1 94.29(13) 4_675 . y
O1 Co1 N5 91.23(13) . 4_575 y
O3 Co1 N5 88.01(12) 1_545 4_575 y
O7 Co1 N5 84.11(12) 4_675 4_575 y
N1 Co1 N5 178.04(13) . 4_575 y
O1 Co1 O8 91.09(12) . 4_675 y
O3 Co1 O8 151.17(11) 1_545 4_675 y
O7 Co1 O8 59.04(10) 4_675 4_675 y
N1 Co1 O8 88.37(12) . 4_675 y
N5 Co1 O8 91.78(12) 4_575 4_675 y
O5 Co2 O4 118.57(13) . 1_545 y
O5 Co2 O2 113.79(14) . . y
O4 Co2 O2 127.51(12) 1_545 . y
O5 Co2 N6 90.12(13) . . y
O4 Co2 N6 91.28(12) 1_545 . y
O2 Co2 N6 92.05(12) . . y
O5 Co2 N10 91.78(13) . 4_676 y
O4 Co2 N10 89.60(12) 1_545 4_676 y
O2 Co2 N10 85.32(12) . 4_676 y
N6 Co2 N10 177.22(13) . 4_676 y
O1 C1 O2 123.8(4) . . ?
O1 C1 C2 118.7(4) . . ?
O2 C1 C2 117.5(4) . . ?
C7 C2 C3 119.6(4) . . ?
C7 C2 C1 120.3(4) . . ?
C3 C2 C1 120.1(4) . . ?
C4 C3 C2 119.9(4) . . ?
C4 C3 H3A 120.0 . . ?
C2 C3 H3A 120.0 . . ?
C3 C4 C5 120.3(4) . . ?
C3 C4 H4A 119.8 . . ?
C5 C4 H4A 119.8 . . ?
C6 C5 C4 119.4(4) . . ?
C6 C5 C8 120.4(4) . . ?
C4 C5 C8 120.1(4) . . ?
C5 C6 C7 120.3(4) . . ?
C5 C6 H6A 119.8 . . ?
C7 C6 H6A 119.8 . . ?
C2 C7 C6 120.4(4) . . ?
C2 C7 H7A 119.8 . . ?
C6 C7 H7A 119.8 . . ?
O3 C8 O4 125.2(4) . . ?
O3 C8 C5 117.1(3) . . ?
O4 C8 C5 117.7(4) . . ?
O6 C9 O5 125.1(4) . . ?
O6 C9 C10 119.9(4) . . ?
O5 C9 C10 115.0(4) . . ?
C11 C10 C15 119.0(4) . . ?
C11 C10 C9 120.5(4) . . ?
C15 C10 C9 120.4(4) . . ?
C10 C11 C12 120.6(4) . . ?
C10 C11 H11A 119.7 . . ?
C12 C11 H11A 119.7 . . ?
C11 C12 C13 119.7(4) . . ?
C11 C12 H12A 120.1 . . ?
C13 C12 H12A 120.1 . . ?
C14 C13 C12 119.8(4) . . ?
C14 C13 C16 121.8(4) . . ?
C12 C13 C16 118.4(4) . . ?
C13 C14 C15 119.9(4) . . ?
C13 C14 H14A 120.1 . . ?
C15 C14 H14A 120.1 . . ?
C10 C15 C14 120.9(4) . . ?
C10 C15 H15A 119.5 . . ?
C14 C15 H15A 119.5 . . ?
O8 C16 O7 119.8(4) . . ?
O8 C16 C13 122.6(4) . . ?
O7 C16 C13 117.6(4) . . ?
N1 C17 C18 123.0(4) . . ?
N1 C17 H17A 118.5 . . ?
C18 C17 H17A 118.5 . . ?
C17 C18 C19 119.5(4) . . ?
C17 C18 H18A 120.2 . . ?
C19 C18 H18A 120.2 . . ?
C20 C19 C18 117.6(4) . . ?
C20 C19 C22 122.2(4) . . ?
C18 C19 C22 120.3(4) . . ?
C21 C20 C19 119.4(4) . . ?
C21 C20 H20A 120.3 . . ?
C19 C20 H20A 120.3 . . ?
N1 C21 C20 123.7(4) . . ?
N1 C21 H21A 118.1 . . ?
C20 C21 H21A 118.1 . . ?
N2 C22 N4 115.1(4) . . ?
N2 C22 C19 119.9(4) . . ?
N4 C22 C19 124.9(4) . . ?
N4 C23 N3 110.0(4) . . ?
N4 C23 C24 128.1(4) . . ?
N3 C23 C24 121.9(4) . . ?
C28 C24 C25 117.0(4) . . ?
C28 C24 C23 122.9(4) . . ?
C25 C24 C23 120.1(4) . . ?
C24 C25 C26 119.8(4) . . ?
C24 C25 H25A 120.1 . . ?
C26 C25 H25A 120.1 . . ?
N5 C26 C25 123.9(4) . . ?
N5 C26 H26A 118.0 . . ?
C25 C26 H26A 118.0 . . ?
N5 C27 C28 124.0(4) . . ?
N5 C27 H27A 118.0 . . ?
C28 C27 H27A 118.0 . . ?
C24 C28 C27 119.5(4) . . ?
C24 C28 H28A 120.2 . . ?
C27 C28 H28A 120.2 . . ?
N6 C29 C30 123.9(4) . . ?
N6 C29 H29A 118.1 . . ?
C30 C29 H29A 118.1 . . ?
C29 C30 C31 119.4(4) . . ?
C29 C30 H30A 120.3 . . ?
C31 C30 H30A 120.3 . . ?
C30 C31 C32 118.0(4) . . ?
C30 C31 C34 121.3(4) . . ?
C32 C31 C34 120.7(4) . . ?
C33 C32 C31 118.7(4) . . ?
C33 C32 H32A 120.6 . . ?
C31 C32 H32A 120.6 . . ?
N6 C33 C32 124.2(4) . . ?
N6 C33 H33A 117.9 . . ?
C32 C33 H33A 117.9 . . ?
N9 C34 N7 114.3(4) . . ?
N9 C34 C31 122.5(4) . . ?
N7 C34 C31 123.1(4) . . ?
N7 C35 N8 109.6(4) . . ?
N7 C35 C36 126.4(4) . . ?
N8 C35 C36 124.0(4) . . ?
C40 C36 C37 117.0(4) . . ?
C40 C36 C35 121.8(4) . . ?
C37 C36 C35 121.1(4) . . ?
C38 C37 C36 119.5(4) . . ?
C38 C37 H37A 120.3 . . ?
C36 C37 H37A 120.3 . . ?
N10 C38 C37 123.8(4) . . ?
N10 C38 H38A 118.1 . . ?
C37 C38 H38A 118.1 . . ?
N10 C39 C40 123.5(4) . . ?
N10 C39 H39A 118.2 . . ?
C40 C39 H39A 118.2 . . ?
C36 C40 C39 119.8(4) . . ?
C36 C40 H40A 120.1 . . ?
C39 C40 H40A 120.1 . . ?
H41D C41 O9 109.5 . . ?
H41D C41 H41C 109.5 . . ?
O9 C41 H41C 109.5 . . ?
H41D C41 H41D 0.0 . . ?
O9 C41 H41D 109.5 . . ?
H41C C41 H41D 109.5 . . ?
H41D C41 H41E 109.5 . . ?
O9 C41 H41E 109.5 . . ?
H41C C41 H41E 109.5 . . ?
H41D C41 H41E 109.5 . . ?
C21 N1 C17 116.7(4) . . ?
C21 N1 Co1 124.7(3) . . ?
C17 N1 Co1 118.3(3) . . ?
C22 N2 N3 101.8(3) . . ?
C23 N3 N2 110.5(3) . . ?
C23 N3 H3 130.7 . . ?
N2 N3 H3 118.1 . . ?
C23 N4 C22 102.5(4) . . ?
C26 N5 C27 115.7(4) . . ?
C26 N5 Co1 119.0(3) . 4_676 ?
C27 N5 Co1 124.8(3) . 4_676 ?
C33 N6 C29 115.7(4) . . ?
C33 N6 Co2 120.4(3) . . ?
C29 N6 Co2 123.7(3) . . ?
C35 N7 C34 103.3(4) . . ?
C35 N8 N9 110.4(4) . . ?
C35 N8 H8 131.7 . . ?
N9 N8 H8 116.7 . . ?
C34 N9 N8 102.4(4) . . ?
C38 N10 C39 116.3(4) . . ?
C38 N10 Co2 123.8(3) . 4_575 ?
C39 N10 Co2 119.8(3) . 4_575 ?
C1 O1 Co1 156.0(3) . . ?
C1 O2 Co2 124.4(3) . . ?
C8 O3 Co1 131.0(3) . 1_565 ?
C8 O4 Co2 143.5(3) . 1_565 ?
C9 O5 Co2 121.4(3) . . ?
C16 O7 Co1 93.6(2) . 4_576 ?
C16 O8 Co1 87.5(2) . 4_576 ?
C41 O9 H9C 109.5 . . ?
H10A O10 H10B 100.2 . . ?

loop_
_geom_bond_atom_site_label_1
_geom_bond_atom_site_label_2
_geom_bond_distance
_geom_bond_site_symmetry_2
_geom_bond_publ_flag
Co1 O1 1.989(3) . y
Co1 O3 2.033(3) 1_545 y
Co1 O7 2.122(3) 4_675 y
Co1 N1 2.126(3) . y
Co1 N5 2.150(3) 4_575 y
Co1 O8 2.277(3) 4_675 y
Co2 O5 1.949(3) . y
Co2 O4 1.964(3) 1_545 y
Co2 O2 1.998(3) . y
Co2 N6 2.184(3) . y
Co2 N10 2.233(3) 4_676 y
C1 O1 1.247(5) . ?
C1 O2 1.254(5) . ?
C1 C2 1.495(5) . ?
C2 C7 1.382(5) . ?
C2 C3 1.387(5) . ?
C3 C4 1.383(5) . ?
C3 H3A 0.9300 . ?
C4 C5 1.393(5) . ?
C4 H4A 0.9300 . ?
C5 C6 1.378(5) . ?
C5 C8 1.498(5) . ?
C6 C7 1.383(5) . ?
C6 H6A 0.9300 . ?
C7 H7A 0.9300 . ?
C8 O3 1.251(5) . ?
C8 O4 1.251(5) . ?
C9 O6 1.232(6) . ?
C9 O5 1.270(5) . ?
C9 C10 1.507(6) . ?
C10 C11 1.374(6) . ?
C10 C15 1.378(6) . ?
C11 C12 1.378(6) . ?
C11 H11A 0.9300 . ?
C12 C13 1.390(6) . ?
C12 H12A 0.9300 . ?
C13 C14 1.365(6) . ?
C13 C16 1.486(6) . ?
C14 C15 1.378(6) . ?
C14 H14A 0.9300 . ?
C15 H15A 0.9300 . ?
C16 O8 1.237(5) . ?
C16 O7 1.274(5) . ?
C17 N1 1.334(5) . ?
C17 C18 1.376(6) . ?
C17 H17A 0.9300 . ?
C18 C19 1.378(6) . ?
C18 H18A 0.9300 . ?
C19 C20 1.373(6) . ?
C19 C22 1.468(6) . ?
C20 C21 1.371(6) . ?
C20 H20A 0.9300 . ?
C21 N1 1.330(5) . ?
C21 H21A 0.9300 . ?
C22 N2 1.325(5) . ?
C22 N4 1.350(5) . ?
C23 N4 1.322(5) . ?
C23 N3 1.334(5) . ?
C23 C24 1.462(6) . ?
C24 C28 1.361(6) . ?
C24 C25 1.368(6) . ?
C25 C26 1.373(6) . ?
C25 H25A 0.9300 . ?
C26 N5 1.321(5) . ?
C26 H26A 0.9300 . ?
C27 N5 1.323(5) . ?
C27 C28 1.381(6) . ?
C27 H27A 0.9300 . ?
C28 H28A 0.9300 . ?
C29 N6 1.343(5) . ?
C29 C30 1.367(6) . ?
C29 H29A 0.9300 . ?
C30 C31 1.373(6) . ?
C30 H30A 0.9300 . ?
C31 C32 1.382(6) . ?
C31 C34 1.479(6) . ?
C32 C33 1.373(6) . ?
C32 H32A 0.9300 . ?
C33 N6 1.336(5) . ?
C33 H33A 0.9300 . ?
C34 N9 1.313(6) . ?
C34 N7 1.360(5) . ?
C35 N7 1.316(5) . ?
C35 N8 1.333(6) . ?
C35 C36 1.470(6) . ?
C36 C40 1.364(6) . ?
C36 C37 1.383(6) . ?
C37 C38 1.373(6) . ?
C37 H37A 0.9300 . ?
C38 N10 1.325(5) . ?
C38 H38A 0.9300 . ?
C39 N10 1.330(5) . ?
C39 C40 1.379(6) . ?
C39 H39A 0.9300 . ?
C40 H40A 0.9300 . ?
C41 H41D 0.9600 . ?
C41 O9 1.429(10) . ?
C41 H41C 0.9600 . ?
C41 H41D 0.9600 . ?
C41 H41E 0.9600 . ?
N2 N3 1.346(5) . ?
N3 H3 0.8689 . ?
N5 Co1 2.150(3) 4_676 ?
N8 N9 1.353(5) . ?
N8 H8 0.8873 . ?
N10 Co2 2.233(3) 4_575 ?
O3 Co1 2.033(3) 1_565 ?
O4 Co2 1.964(3) 1_565 ?
O7 Co1 2.122(3) 4_576 ?
O8 Co1 2.277(3) 4_576 ?
O9 H9C 0.8200 . ?
O10 H10A 0.9487 . ?
O10 H10B 0.8925 . ?

loop_
_geom_torsion_atom_site_label_1
_geom_torsion_atom_site_label_2
_geom_torsion_atom_site_label_3
_geom_torsion_atom_site_label_4
_geom_torsion
_geom_torsion_site_symmetry_1
_geom_torsion_site_symmetry_4
O1 C1 C2 C7 -178.7(4) . .
O2 C1 C2 C7 1.2(6) . .
O1 C1 C2 C3 0.0(6) . .
O2 C1 C2 C3 179.9(4) . .
C7 C2 C3 C4 -0.8(6) . .
C1 C2 C3 C4 -179.5(4) . .
C2 C3 C4 C5 0.7(6) . .
C3 C4 C5 C6 0.3(6) . .
C3 C4 C5 C8 -176.0(4) . .
C4 C5 C6 C7 -1.2(6) . .
C8 C5 C6 C7 175.1(4) . .
C3 C2 C7 C6 0.0(6) . .
C1 C2 C7 C6 178.6(4) . .
C5 C6 C7 C2 1.1(7) . .
C6 C5 C8 O3 -171.0(4) . .
C4 C5 C8 O3 5.3(6) . .
C6 C5 C8 O4 8.8(6) . .
C4 C5 C8 O4 -174.9(4) . .
O6 C9 C10 C11 -163.5(5) . .
O5 C9 C10 C11 16.4(6) . .
O6 C9 C10 C15 20.0(7) . .
O5 C9 C10 C15 -160.1(4) . .
C15 C10 C11 C12 0.9(7) . .
C9 C10 C11 C12 -175.6(4) . .
C10 C11 C12 C13 -1.0(7) . .
C11 C12 C13 C14 -0.3(7) . .
C11 C12 C13 C16 178.5(4) . .
C12 C13 C14 C15 1.6(7) . .
C16 C13 C14 C15 -177.0(4) . .
C11 C10 C15 C14 0.5(7) . .
C9 C10 C15 C14 177.0(4) . .
C13 C14 C15 C10 -1.8(7) . .
C14 C13 C16 O8 -64.5(6) . .
C12 C13 C16 O8 116.8(5) . .
C14 C13 C16 O7 117.7(5) . .
C12 C13 C16 O7 -61.0(5) . .
N1 C17 C18 C19 1.9(8) . .
C17 C18 C19 C20 0.2(8) . .
C17 C18 C19 C22 -179.7(5) . .
C18 C19 C20 C21 -1.0(7) . .
C22 C19 C20 C21 178.9(4) . .
C19 C20 C21 N1 -0.3(8) . .
C20 C19 C22 N2 176.0(5) . .
C18 C19 C22 N2 -4.1(7) . .
C20 C19 C22 N4 -3.2(8) . .
C18 C19 C22 N4 176.7(5) . .
N4 C23 C24 C28 12.0(8) . .
N3 C23 C24 C28 -167.5(5) . .
N4 C23 C24 C25 -167.5(5) . .
N3 C23 C24 C25 13.0(7) . .
C28 C24 C25 C26 2.4(9) . .
C23 C24 C25 C26 -178.1(5) . .
C24 C25 C26 N5 -1.6(10) . .
C25 C24 C28 C27 -0.8(8) . .
C23 C24 C28 C27 179.7(5) . .
N5 C27 C28 C24 -1.8(9) . .
N6 C29 C30 C31 -0.3(8) . .
C29 C30 C31 C32 2.8(7) . .
C29 C30 C31 C34 -177.0(4) . .
C30 C31 C32 C33 -2.3(7) . .
C34 C31 C32 C33 177.4(4) . .
C31 C32 C33 N6 -0.7(7) . .
C30 C31 C34 N9 164.2(5) . .
C32 C31 C34 N9 -15.5(7) . .
C30 C31 C34 N7 -15.5(7) . .
C32 C31 C34 N7 164.8(4) . .
N7 C35 C36 C40 -157.3(5) . .
N8 C35 C36 C40 20.8(8) . .
N7 C35 C36 C37 21.1(8) . .
N8 C35 C36 C37 -160.8(5) . .
C40 C36 C37 C38 -1.4(8) . .
C35 C36 C37 C38 -179.9(5) . .
C36 C37 C38 N10 1.2(8) . .
C37 C36 C40 C39 0.6(8) . .
C35 C36 C40 C39 179.1(5) . .
N10 C39 C40 C36 0.5(8) . .
C20 C21 N1 C17 2.3(7) . .
C20 C21 N1 Co1 -171.3(4) . .
C18 C17 N1 C21 -3.1(7) . .
C18 C17 N1 Co1 170.9(4) . .
O1 Co1 N1 C21 127.4(4) . .
O3 Co1 N1 C21 9.6(4) 1_545 .
O7 Co1 N1 C21 -82.8(4) 4_675 .
N5 Co1 N1 C21 -47(4) 4_575 .
O8 Co1 N1 C21 -141.6(4) 4_675 .
O1 Co1 N1 C17 -46.1(4) . .
O3 Co1 N1 C17 -163.9(4) 1_545 .
O7 Co1 N1 C17 103.8(4) 4_675 .
N5 Co1 N1 C17 139(4) 4_575 .
O8 Co1 N1 C17 45.0(4) 4_675 .
N4 C22 N2 N3 -0.3(6) . .
C19 C22 N2 N3 -179.5(4) . .
N4 C23 N3 N2 -0.3(6) . .
C24 C23 N3 N2 179.3(4) . .
C22 N2 N3 C23 0.3(5) . .
N3 C23 N4 C22 0.1(5) . .
C24 C23 N4 C22 -179.5(5) . .
N2 C22 N4 C23 0.1(6) . .
C19 C22 N4 C23 179.3(4) . .
C25 C26 N5 C27 -0.9(9) . .
C25 C26 N5 Co1 171.4(5) . 4_676
C28 C27 N5 C26 2.6(8) . .
C28 C27 N5 Co1 -169.2(4) . 4_676
C32 C33 N6 C29 3.1(7) . .
C32 C33 N6 Co2 -172.4(3) . .
C30 C29 N6 C33 -2.6(7) . .
C30 C29 N6 Co2 172.7(4) . .
O5 Co2 N6 C33 -70.1(3) . .
O4 Co2 N6 C33 48.5(3) 1_545 .
O2 Co2 N6 C33 176.1(3) . .
N10 Co2 N6 C33 157(3) 4_676 .
O5 Co2 N6 C29 114.8(4) . .
O4 Co2 N6 C29 -126.6(4) 1_545 .
O2 Co2 N6 C29 1.0(4) . .
N10 Co2 N6 C29 -18(3) 4_676 .
N8 C35 N7 C34 0.3(5) . .
C36 C35 N7 C34 178.6(5) . .
N9 C34 N7 C35 0.2(6) . .
C31 C34 N7 C35 179.8(4) . .
N7 C35 N8 N9 -0.6(6) . .
C36 C35 N8 N9 -179.0(4) . .
N7 C34 N9 N8 -0.5(6) . .
C31 C34 N9 N8 179.8(4) . .
C35 N8 N9 C34 0.7(6) . .
C37 C38 N10 C39 -0.2(7) . .
C37 C38 N10 Co2 175.8(4) . 4_575
C40 C39 N10 C38 -0.7(7) . .
C40 C39 N10 Co2 -176.9(4) . 4_575
O2 C1 O1 Co1 -66.1(9) . .
C2 C1 O1 Co1 113.8(6) . .
O3 Co1 O1 C1 63.0(7) 1_545 .
O7 Co1 O1 C1 -128.1(7) 4_675 .
N1 Co1 O1 C1 -28.4(7) . .
N5 Co1 O1 C1 151.4(7) 4_575 .
O8 Co1 O1 C1 -116.8(7) 4_675 .
O1 C1 O2 Co2 18.4(6) . .
C2 C1 O2 Co2 -161.5(3) . .
O5 Co2 O2 C1 -171.2(3) . .
O4 Co2 O2 C1 13.1(4) 1_545 .
N6 Co2 O2 C1 -80.1(3) . .
N10 Co2 O2 C1 99.0(3) 4_676 .
O4 C8 O3 Co1 -7.9(6) . 1_565
C5 C8 O3 Co1 171.9(3) . 1_565
O3 C8 O4 Co2 60.9(7) . 1_565
C5 C8 O4 Co2 -118.9(4) . 1_565
O6 C9 O5 Co2 -18.6(7) . .
C10 C9 O5 Co2 161.5(3) . .
O4 Co2 O5 C9 33.6(4) 1_545 .
O2 Co2 O5 C9 -142.6(3) . .
N6 Co2 O5 C9 125.1(3) . .
N10 Co2 O5 C9 -56.9(3) 4_676 .
O8 C16 O7 Co1 -2.9(4) . 4_576
C13 C16 O7 Co1 174.9(3) . 4_576
O7 C16 O8 Co1 2.7(4) . 4_576
C13 C16 O8 Co1 -175.0(4) . 4_576
